data_7023978
loop_
_publ_author_name
'Kreye, Markus'
'Runyon, Jason W.'
'Freytag, Matthias'
'Jones, Peter G.'
'Walter, Marc D.'

_publ_section_title
;
 Phosphine-substituted sterically encumbered pyrrolyl ligands - synthesis
 and reactivity studies.
;
_journal_issue 48
_journal_name_full 'Dalton transactions (Cambridge, England : 2003)'
_journal_page_first 16846
_journal_page_last 16856
_journal_paper_doi 10.1039/c3dt52205a
_journal_volume 42
_journal_year 2013
_chemical_formula_sum 'C36 H53 K N O3 P'
_chemical_formula_weight 617.86
_chemical_name_systematic
; 
 ? 
;
_space_group_IT_number 14
_symmetry_cell_setting monoclinic
_symmetry_space_group_name_Hall '-P 2ybc'
_symmetry_space_group_name_H-M 'P 1 21/c 1'
_atom_sites_solution_hydrogens geom
_atom_sites_solution_primary direct
_atom_sites_solution_secondary difmap
_audit_creation_method SHELXL-97
_cell_angle_alpha 90.00
_cell_angle_beta 105.513(2)
_cell_angle_gamma 90.00
_cell_formula_units_Z 4
_cell_length_a 19.1507(4)
_cell_length_b 10.3412(2)
_cell_length_c 18.3019(4)
_cell_measurement_reflns_used 40147
_cell_measurement_temperature 100(2)
_cell_measurement_theta_max 75.5940
_cell_measurement_theta_min 4.7690
_cell_volume 3492.49(13)
_computing_cell_refinement
; 
CrysAlisPro, Agilent Technologies, 
Version 1.171.36.28 (release 01-02-2013 CrysAlis171 .NET) 
(compiled Feb  1 2013,16:14:44) 
;
_computing_data_collection
; 
CrysAlisPro, Agilent Technologies, 
Version 1.171.36.28 (release 01-02-2013 CrysAlis171 .NET) 
(compiled Feb  1 2013,16:14:44) 
;
_computing_data_reduction
; 
CrysAlisPro, Agilent Technologies, 
Version 1.171.36.28 (release 01-02-2013 CrysAlis171 .NET) 
(compiled Feb  1 2013,16:14:44) 
;
_computing_molecular_graphics 'Bruker XP'
_computing_publication_material SHELXL-97
_computing_structure_refinement 'SHELXL-97 (Sheldrick, 1997)'
_computing_structure_solution 'SHELXS-97 (Sheldrick, 1990)'
_diffrn_ambient_temperature 100(2)
_diffrn_detector_area_resol_mean 10.3543
_diffrn_measured_fraction_theta_full 0.999
_diffrn_measured_fraction_theta_max 0.996
_diffrn_measurement_device_type 'Oxford Diffraction Xcalibur, Atlas, Nova'
_diffrn_measurement_method '\w scans'
_diffrn_radiation_monochromator mirror
_diffrn_radiation_source 'Nova (Cu) X-ray Source'
_diffrn_radiation_type 'Cu K\a'
_diffrn_radiation_wavelength 1.54184
_diffrn_reflns_av_R_equivalents 0.0596
_diffrn_reflns_av_sigmaI/netI 0.0207
_diffrn_reflns_limit_h_max 23
_diffrn_reflns_limit_h_min -23
_diffrn_reflns_limit_k_max 12
_diffrn_reflns_limit_k_min -12
_diffrn_reflns_limit_l_max 21
_diffrn_reflns_limit_l_min -22
_diffrn_reflns_number 90655
_diffrn_reflns_theta_full 75.00
_diffrn_reflns_theta_max 75.81
_diffrn_reflns_theta_min 4.79
_exptl_absorpt_coefficient_mu 2.020
_exptl_absorpt_correction_T_max 1.00000
_exptl_absorpt_correction_T_min 0.40707
_exptl_absorpt_correction_type multi-scan
_exptl_absorpt_process_details
; 
CrysAlisPro, Agilent Technologies, 
Version 1.171.36.28 (release 01-02-2013 CrysAlis171 .NET) 
(compiled Feb  1 2013,16:14:44) 
;
_exptl_crystal_colour colourless
_exptl_crystal_density_diffrn 1.175
_exptl_crystal_density_method 'not measured'
_exptl_crystal_description irregular
_exptl_crystal_F_000 1336
_exptl_crystal_size_max 0.2
_exptl_crystal_size_mid 0.15
_exptl_crystal_size_min 0.1
_refine_diff_density_max 0.514
_refine_diff_density_min -0.347
_refine_diff_density_rms 0.044
_refine_ls_extinction_method none
_refine_ls_goodness_of_fit_ref 1.037
_refine_ls_hydrogen_treatment constr
_refine_ls_matrix_type full
_refine_ls_number_parameters 406
_refine_ls_number_reflns 7241
_refine_ls_number_restraints 28
_refine_ls_restrained_S_all 1.036
_refine_ls_R_factor_all 0.0415
_refine_ls_R_factor_gt 0.0373
_refine_ls_shift/su_max 0.001
_refine_ls_shift/su_mean 0.000
_refine_ls_structure_factor_coef Fsqd
_refine_ls_weighting_details 'calc w=1/[\s^2^(Fo^2^)+(0.0533P)^2^+1.3240P] where P=(Fo^2^+2Fc^2^)/3'
_refine_ls_weighting_scheme calc
_refine_ls_wR_factor_gt 0.0962
_refine_ls_wR_factor_ref 0.0997
_reflns_number_gt 6540
_reflns_number_total 7241
_reflns_threshold_expression >2sigma(I)
_cod_data_source_file c3dt52205a.txt
_cod_data_source_block mk86
_cod_original_cell_volume 3492.50(13)
_cod_original_sg_symbol_H-M 'P 21/c'
_cod_database_code 7023978

loop_
_symmetry_equiv_pos_as_xyz
'x, y, z'
'-x, y+1/2, -z+1/2'
'-x, -y, -z'
'x, -y-1/2, z-1/2'

loop_
_atom_site_label
_atom_site_type_symbol
_atom_site_fract_x
_atom_site_fract_y
_atom_site_fract_z
_atom_site_U_iso_or_equiv
_atom_site_adp_type
_atom_site_occupancy
_atom_site_symmetry_multiplicity
_atom_site_calc_flag
_atom_site_refinement_flags
_atom_site_disorder_assembly
_atom_site_disorder_group
K K 0.296231(16) 0.71283(3) 0.561282(17) 0.02710(9) Uani 1 1 d . . .
P P 0.117418(17) 0.50219(3) 0.568413(18) 0.02055(9) Uani 1 1 d . . .
N N 0.32780(6) 0.43499(10) 0.58401(6) 0.0225(2) Uani 1 1 d . A .
C1 C 0.25585(7) 0.43545(12) 0.54713(8) 0.0216(3) Uani 1 1 d . A .
C2 C 0.21386(7) 0.47893(13) 0.59567(8) 0.0223(3) Uani 1 1 d . A .
C3 C 0.26544(7) 0.50213(13) 0.66707(8) 0.0237(3) Uani 1 1 d . A .
H3 H 0.2553 0.5306 0.7125 0.028 Uiso 1 1 calc R . .
C4 C 0.33312(7) 0.47497(13) 0.65695(8) 0.0232(3) Uani 1 1 d . A .
C5 C 0.23039(7) 0.39109(13) 0.46466(8) 0.0242(3) Uani 1 1 d . . .
C6 C 0.17328(8) 0.28300(14) 0.45565(9) 0.0310(3) Uani 1 1 d . A .
H6A H 0.1938 0.2104 0.4889 0.047 Uiso 1 1 calc R . .
H6B H 0.1591 0.2535 0.4029 0.047 Uiso 1 1 calc R . .
H6C H 0.1306 0.3164 0.4694 0.047 Uiso 1 1 calc R . .
C7 C 0.19778(8) 0.50473(14) 0.41255(8) 0.0308(3) Uani 1 1 d . A .
H7A H 0.1566 0.5404 0.4281 0.046 Uiso 1 1 calc R . .
H7B H 0.1813 0.4743 0.3600 0.046 Uiso 1 1 calc R . .
H7C H 0.2346 0.5720 0.4163 0.046 Uiso 1 1 calc R . .
C8 C 0.29388(8) 0.33579(16) 0.43876(9) 0.0333(3) Uani 1 1 d . A .
H8A H 0.3300 0.4037 0.4406 0.050 Uiso 1 1 calc R . .
H8B H 0.2763 0.3035 0.3867 0.050 Uiso 1 1 calc R . .
H8C H 0.3161 0.2647 0.4724 0.050 Uiso 1 1 calc R . .
C9 C 0.40733(7) 0.48613(13) 0.71335(8) 0.0273(3) Uani 1 1 d . . .
C10 C 0.44437(8) 0.35431(15) 0.72601(11) 0.0392(4) Uani 1 1 d . A .
H10A H 0.4172 0.2964 0.7507 0.059 Uiso 1 1 calc R . .
H10B H 0.4939 0.3643 0.7584 0.059 Uiso 1 1 calc R . .
H10C H 0.4458 0.3176 0.6771 0.059 Uiso 1 1 calc R . .
C11 C 0.40059(10) 0.5390(2) 0.78905(10) 0.0511(5) Uani 1 1 d . A .
H11A H 0.3768 0.6237 0.7811 0.077 Uiso 1 1 calc R . .
H11B H 0.4490 0.5479 0.8241 0.077 Uiso 1 1 calc R . .
H11C H 0.3716 0.4793 0.8106 0.077 Uiso 1 1 calc R . .
C12 C 0.45508(8) 0.57772(16) 0.68192(11) 0.0416(4) Uani 1 1 d . A .
H12A H 0.4579 0.5467 0.6322 0.062 Uiso 1 1 calc R . .
H12B H 0.5038 0.5803 0.7168 0.062 Uiso 1 1 calc R . .
H12C H 0.4340 0.6647 0.6767 0.062 Uiso 1 1 calc R . .
C13 C 0.08587(7) 0.42039(12) 0.64304(7) 0.0223(3) Uani 1 1 d . A .
C14 C 0.12276(8) 0.31374(14) 0.68160(8) 0.0282(3) Uani 1 1 d . . .
H14 H 0.1674 0.2877 0.6728 0.034 Uiso 1 1 calc R A .
C15 C 0.09488(9) 0.24505(15) 0.73286(9) 0.0327(3) Uani 1 1 d . A .
H15 H 0.1205 0.1723 0.7584 0.039 Uiso 1 1 calc R . .
C16 C 0.03010(9) 0.28167(15) 0.74698(9) 0.0319(3) Uani 1 1 d . . .
H16 H 0.0116 0.2355 0.7826 0.038 Uiso 1 1 calc R A .
C17 C -0.00737(8) 0.38653(15) 0.70840(9) 0.0306(3) Uani 1 1 d . A .
H17 H -0.0519 0.4121 0.7176 0.037 Uiso 1 1 calc R . .
C18 C 0.01960(7) 0.45473(14) 0.65634(8) 0.0256(3) Uani 1 1 d . . .
H18 H -0.0072 0.5253 0.6295 0.031 Uiso 1 1 calc R A .
C19 C 0.10065(7) 0.67240(13) 0.58935(7) 0.0223(3) Uani 1 1 d . A .
C20 C 0.14758(7) 0.75040(14) 0.64333(8) 0.0246(3) Uani 1 1 d . . .
H20 H 0.1923 0.7160 0.6726 0.029 Uiso 1 1 calc R A .
C21 C 0.12941(8) 0.87781(14) 0.65464(8) 0.0281(3) Uani 1 1 d . A .
H21 H 0.1619 0.9296 0.6914 0.034 Uiso 1 1 calc R . .
C22 C 0.06427(8) 0.92950(14) 0.61271(9) 0.0296(3) Uani 1 1 d . . .
H22 H 0.0519 1.0163 0.6208 0.035 Uiso 1 1 calc R A .
C23 C 0.01727(7) 0.85378(14) 0.55898(9) 0.0293(3) Uani 1 1 d . A .
H23 H -0.0276 0.8886 0.5302 0.035 Uiso 1 1 calc R . .
C24 C 0.03557(7) 0.72671(13) 0.54694(8) 0.0257(3) Uani 1 1 d . . .
H24 H 0.0033 0.6761 0.5093 0.031 Uiso 1 1 calc R A .
O1 O 0.34057(6) 0.91539(10) 0.65503(7) 0.0370(2) Uani 1 1 d . A .
C25 C 0.33268(9) 0.93221(16) 0.73003(9) 0.0360(3) Uani 1 1 d . . .
H25A H 0.3799 0.9197 0.7680 0.043 Uiso 1 1 calc R A .
H25B H 0.2978 0.8685 0.7401 0.043 Uiso 1 1 calc R . .
C26 C 0.30496(9) 1.06996(16) 0.73483(9) 0.0377(4) Uani 1 1 d . A .
H26A H 0.2620 1.0701 0.7553 0.045 Uiso 1 1 calc R . .
H26B H 0.3431 1.1250 0.7674 0.045 Uiso 1 1 calc R . .
C27 C 0.28519(8) 1.11686(14) 0.65296(10) 0.0339(3) Uani 1 1 d . . .
H27A H 0.2342 1.0964 0.6266 0.041 Uiso 1 1 calc R A .
H27B H 0.2931 1.2111 0.6501 0.041 Uiso 1 1 calc R . .
C28 C 0.33698(9) 1.04122(15) 0.62033(9) 0.0328(3) Uani 1 1 d . A .
H28A H 0.3187 1.0347 0.5645 0.039 Uiso 1 1 calc R . .
H28B H 0.3853 1.0826 0.6331 0.039 Uiso 1 1 calc R . .
O2 O 0.22806(6) 0.88196(13) 0.45656(7) 0.0445(3) Uani 1 1 d . A .
C29 C 0.15303(10) 0.8951(2) 0.45341(12) 0.0527(5) Uani 1 1 d . A .
H29A H 0.1466 0.9621 0.4897 0.063 Uiso 1 1 calc R . .
H29B H 0.1339 0.8122 0.4671 0.063 Uiso 1 1 calc R . .
C30 C 0.11334(9) 0.93263(18) 0.37470(10) 0.0421(4) Uani 1 1 d . . .
H30A H 0.1047 1.0271 0.3706 0.051 Uiso 1 1 calc R A .
H30B H 0.0664 0.8869 0.3579 0.051 Uiso 1 1 calc R . .
C31 C 0.16447(11) 0.8908(2) 0.32935(11) 0.0566(5) Uani 1 1 d . A .
H31A H 0.1575 0.7985 0.3149 0.068 Uiso 1 1 calc R . .
H31B H 0.1581 0.9439 0.2830 0.068 Uiso 1 1 calc R . .
C32 C 0.23685(10) 0.9133(2) 0.38372(11) 0.0492(5) Uani 1 1 d . . .
H32A H 0.2740 0.8572 0.3714 0.059 Uiso 1 1 calc R A .
H32B H 0.2517 1.0047 0.3821 0.059 Uiso 1 1 calc R . .
O3 O 0.40597(13) 0.7627(3) 0.50093(17) 0.0381(6) Uani 0.637(4) 1 d PDU A 1
C33 C 0.43860(16) 0.6845(5) 0.4528(2) 0.0475(8) Uani 0.637(4) 1 d PDU A 1
H33A H 0.4109 0.6928 0.3989 0.057 Uiso 0.637(4) 1 calc PR A 1
H33B H 0.4398 0.5923 0.4675 0.057 Uiso 0.637(4) 1 calc PR A 1
C34 C 0.51502(15) 0.7369(3) 0.46475(17) 0.0461(8) Uani 0.637(4) 1 d PD A 1
H34A H 0.5492 0.6672 0.4608 0.055 Uiso 0.637(4) 1 calc PR A 1
H34B H 0.5166 0.8054 0.4274 0.055 Uiso 0.637(4) 1 calc PR A 1
C35 C 0.53231(14) 0.7906(3) 0.54350(19) 0.0431(8) Uani 0.637(4) 1 d PD A 1
H35A H 0.5709 0.8569 0.5517 0.052 Uiso 0.637(4) 1 calc PR A 1
H35B H 0.5471 0.7216 0.5821 0.052 Uiso 0.637(4) 1 calc PR A 1
C36 C 0.45999(15) 0.8494(3) 0.5446(2) 0.0421(8) Uani 0.637(4) 1 d PDU A 1
H36A H 0.4558 0.8563 0.5973 0.050 Uiso 0.637(4) 1 calc PR A 1
H36B H 0.4545 0.9367 0.5216 0.050 Uiso 0.637(4) 1 calc PR A 1
O3' O 0.3957(3) 0.7324(5) 0.4814(3) 0.0417(15) Uiso 0.363(4) 1 d PDU A 2
C33' C 0.4375(3) 0.6287(6) 0.4652(4) 0.0416(16) Uiso 0.363(4) 1 d PDU A 2
H33C H 0.4270 0.6155 0.4097 0.050 Uiso 0.363(4) 1 calc PR A 2
H33D H 0.4262 0.5478 0.4886 0.050 Uiso 0.363(4) 1 calc PR A 2
C34' C 0.5164(2) 0.6649(4) 0.4979(3) 0.0305(11) Uiso 0.363(4) 1 d PD A 2
H34C H 0.5471 0.6275 0.4675 0.037 Uiso 0.363(4) 1 calc PR A 2
H34D H 0.5344 0.6353 0.5511 0.037 Uiso 0.363(4) 1 calc PR A 2
C35' C 0.5152(3) 0.8130(5) 0.4932(3) 0.0403(13) Uiso 0.363(4) 1 d PD A 2
H35C H 0.5539 0.8516 0.5344 0.048 Uiso 0.363(4) 1 calc PR A 2
H35D H 0.5207 0.8432 0.4437 0.048 Uiso 0.363(4) 1 calc PR A 2
C36' C 0.4404(3) 0.8455(5) 0.5023(4) 0.0399(13) Uiso 0.363(4) 1 d PDU A 2
H36C H 0.4439 0.8696 0.5555 0.048 Uiso 0.363(4) 1 calc PR A 2
H36D H 0.4193 0.9191 0.4691 0.048 Uiso 0.363(4) 1 calc PR A 2

loop_
_atom_site_aniso_label
_atom_site_aniso_U_11
_atom_site_aniso_U_22
_atom_site_aniso_U_33
_atom_site_aniso_U_23
_atom_site_aniso_U_13
_atom_site_aniso_U_12
K 0.02667(15) 0.02283(15) 0.03162(16) 0.00168(11) 0.00745(12) -0.00057(10)
P 0.01692(15) 0.02212(17) 0.02301(17) -0.00036(12) 0.00601(12) 0.00003(11)
N 0.0185(5) 0.0205(5) 0.0284(6) -0.0007(4) 0.0058(4) 0.0011(4)
C1 0.0194(6) 0.0188(6) 0.0266(7) -0.0006(5) 0.0064(5) -0.0003(5)
C2 0.0190(6) 0.0221(6) 0.0264(6) -0.0002(5) 0.0070(5) -0.0003(5)
C3 0.0221(6) 0.0238(6) 0.0250(7) -0.0005(5) 0.0059(5) 0.0015(5)
C4 0.0208(6) 0.0199(6) 0.0273(7) 0.0005(5) 0.0037(5) 0.0011(5)
C5 0.0218(6) 0.0250(6) 0.0263(7) -0.0030(5) 0.0074(5) -0.0007(5)
C6 0.0305(7) 0.0308(7) 0.0318(8) -0.0073(6) 0.0085(6) -0.0073(6)
C7 0.0342(7) 0.0311(7) 0.0260(7) -0.0013(6) 0.0062(6) 0.0011(6)
C8 0.0276(7) 0.0409(8) 0.0333(8) -0.0082(6) 0.0116(6) 0.0029(6)
C9 0.0207(6) 0.0248(7) 0.0326(7) -0.0014(5) 0.0006(5) 0.0020(5)
C10 0.0252(7) 0.0263(8) 0.0580(11) 0.0053(7) -0.0030(7) 0.0022(6)
C11 0.0331(8) 0.0771(13) 0.0350(9) -0.0156(9) -0.0051(7) 0.0126(9)
C12 0.0270(7) 0.0327(8) 0.0561(10) 0.0067(7) -0.0044(7) -0.0087(6)
C13 0.0216(6) 0.0206(6) 0.0243(6) -0.0031(5) 0.0056(5) -0.0024(5)
C14 0.0281(7) 0.0255(7) 0.0320(7) 0.0012(6) 0.0098(6) 0.0029(5)
C15 0.0379(8) 0.0260(7) 0.0327(8) 0.0063(6) 0.0072(6) 0.0019(6)
C16 0.0374(8) 0.0316(7) 0.0276(7) 0.0035(6) 0.0104(6) -0.0083(6)
C17 0.0279(7) 0.0342(8) 0.0328(8) 0.0012(6) 0.0135(6) -0.0034(6)
C18 0.0226(6) 0.0261(7) 0.0289(7) 0.0024(5) 0.0082(5) -0.0005(5)
C19 0.0205(6) 0.0236(6) 0.0248(6) 0.0027(5) 0.0097(5) -0.0010(5)
C20 0.0214(6) 0.0258(6) 0.0269(7) 0.0012(5) 0.0072(5) 0.0000(5)
C21 0.0271(7) 0.0269(7) 0.0320(7) -0.0037(6) 0.0108(6) -0.0035(5)
C22 0.0299(7) 0.0226(7) 0.0395(8) -0.0002(6) 0.0149(6) 0.0013(5)
C23 0.0220(6) 0.0282(7) 0.0383(8) 0.0053(6) 0.0093(6) 0.0043(5)
C24 0.0208(6) 0.0259(7) 0.0302(7) 0.0011(5) 0.0066(5) -0.0021(5)
O1 0.0465(6) 0.0252(5) 0.0389(6) -0.0011(4) 0.0108(5) 0.0038(5)
C25 0.0325(7) 0.0396(9) 0.0348(8) 0.0049(7) 0.0070(6) -0.0048(6)
C26 0.0420(8) 0.0368(8) 0.0390(9) -0.0102(7) 0.0189(7) -0.0130(7)
C27 0.0344(8) 0.0241(7) 0.0458(9) -0.0010(6) 0.0151(7) -0.0016(6)
C28 0.0378(8) 0.0274(7) 0.0358(8) -0.0003(6) 0.0144(6) -0.0015(6)
O2 0.0352(6) 0.0638(8) 0.0347(6) 0.0149(6) 0.0099(5) 0.0115(5)
C29 0.0444(10) 0.0711(13) 0.0510(11) 0.0239(10) 0.0273(8) 0.0215(9)
C30 0.0330(8) 0.0482(10) 0.0429(9) -0.0067(8) 0.0060(7) 0.0043(7)
C31 0.0540(11) 0.0828(15) 0.0346(9) 0.0025(9) 0.0146(8) 0.0181(10)
C32 0.0399(9) 0.0666(12) 0.0473(10) 0.0192(9) 0.0224(8) 0.0066(8)
O3 0.0250(10) 0.0512(15) 0.0408(13) -0.0038(12) 0.0133(9) 0.0026(10)
C33 0.0372(16) 0.064(3) 0.0431(17) -0.0064(17) 0.0133(12) 0.0065(15)
C34 0.0383(14) 0.062(2) 0.0414(16) 0.0026(15) 0.0164(12) 0.0136(13)
C35 0.0314(13) 0.0445(15) 0.057(2) -0.0099(13) 0.0185(13) 0.0001(11)
C36 0.0341(14) 0.0348(14) 0.065(2) -0.0053(13) 0.0259(15) 0.0008(11)

loop_
_atom_type_symbol
_atom_type_description
_atom_type_scat_dispersion_real
_atom_type_scat_dispersion_imag
_atom_type_scat_source
C C 0.0181 0.0091 'International Tables Vol C Tables 4.2.6.8 and 6.1.1.4'
H H 0.0000 0.0000 'International Tables Vol C Tables 4.2.6.8 and 6.1.1.4'
N N 0.0311 0.0180 'International Tables Vol C Tables 4.2.6.8 and 6.1.1.4'
P P 0.2955 0.4335 'International Tables Vol C Tables 4.2.6.8 and 6.1.1.4'
K K 0.3868 1.0657 'International Tables Vol C Tables 4.2.6.8 and 6.1.1.4'
O O 0.0492 0.0322 'International Tables Vol C Tables 4.2.6.8 and 6.1.1.4'

loop_
_geom_angle_atom_site_label_1
_geom_angle_atom_site_label_2
_geom_angle_atom_site_label_3
_geom_angle
O2 K O3 82.20(6)
O2 K O1 87.60(4)
O3 K O1 87.97(8)
O2 K O3' 80.91(12)
O3 K O3' 10.16(10)
O1 K O3' 97.97(11)
O2 K N 141.75(4)
O3 K N 95.29(6)
O1 K N 130.59(3)
O3' K N 90.10(11)
O2 K C1 120.41(4)
O3 K C1 111.48(7)
O1 K C1 146.89(4)
O3' K C1 103.33(11)
N K C1 26.67(3)
O2 K C4 162.59(4)
O3 K C4 108.16(6)
O1 K C4 106.34(4)
O3' K C4 106.74(12)
N K C4 26.78(3)
C1 K C4 43.19(4)
O2 K C2 119.28(4)
O3 K C2 138.33(7)
O1 K C2 125.31(4)
O3' K C2 130.61(11)
N K C2 45.02(3)
C1 K C2 27.33(3)
C4 K C2 43.96(4)
O2 K C3 141.13(4)
O3 K C3 134.53(6)
O1 K C3 103.33(4)
O3' K C3 132.51(12)
N K C3 44.43(3)
C1 K C3 43.93(4)
C4 K C3 26.37(4)
C2 K C3 27.06(4)
O2 K C29 22.30(4)
O3 K C29 104.41(6)
O1 K C29 90.37(5)
O3' K C29 102.43(12)
N K C29 135.31(5)
C1 K C29 109.11(5)
C4 K C29 143.64(4)
C2 K C29 100.05(5)
C3 K C29 119.14(4)
C2 P C13 104.46(6)
C2 P C19 107.03(6)
C13 P C19 100.03(6)
C1 N C4 106.40(11)
C1 N K 77.54(7)
C4 N K 78.62(7)
N C1 C2 110.96(12)
N C1 C5 120.11(11)
C2 C1 C5 128.92(11)
N C1 K 75.78(7)
C2 C1 K 79.47(7)
C5 C1 K 112.58(8)
C1 C2 C3 104.82(11)
C1 C2 P 125.48(10)
C3 C2 P 129.67(10)
C1 C2 K 73.20(7)
C3 C2 K 77.66(8)
P C2 K 112.80(6)
C4 C3 C2 106.60(12)
C4 C3 K 73.49(8)
C2 C3 K 75.28(8)
N C4 C3 111.19(11)
N C4 C9 119.66(12)
C3 C4 C9 129.14(13)
N C4 K 74.60(7)
C3 C4 K 80.14(8)
C9 C4 K 111.48(8)
C1 C5 C8 110.40(11)
C1 C5 C7 110.66(11)
C8 C5 C7 108.57(12)
C1 C5 C6 110.69(11)
C8 C5 C6 107.21(12)
C7 C5 C6 109.22(12)
C4 C9 C10 110.32(12)
C4 C9 C11 110.65(12)
C10 C9 C11 109.33(14)
C4 C9 C12 109.60(12)
C10 C9 C12 108.03(13)
C11 C9 C12 108.86(15)
C14 C13 C18 118.18(13)
C14 C13 P 121.08(10)
C18 C13 P 120.34(10)
C15 C14 C13 120.71(13)
C16 C15 C14 120.66(14)
C17 C16 C15 119.11(13)
C16 C17 C18 120.62(14)
C17 C18 C13 120.68(13)
C24 C19 C20 117.98(12)
C24 C19 P 116.50(10)
C20 C19 P 125.52(10)
C21 C20 C19 120.76(13)
C22 C21 C20 120.44(13)
C23 C22 C21 119.56(13)
C22 C23 C24 120.18(13)
C23 C24 C19 121.07(13)
C25 O1 C28 107.94(11)
C25 O1 K 127.49(9)
C28 O1 K 116.81(9)
O1 C25 C26 107.18(12)
C27 C26 C25 103.80(13)
C28 C27 C26 102.00(13)
O1 C28 C27 104.65(12)
C32 O2 C29 108.04(13)
C32 O2 K 131.65(11)
C29 O2 K 112.67(10)
O2 C29 C30 108.14(14)
O2 C29 K 45.03(7)
C30 C29 K 144.29(12)
C29 C30 C31 102.67(14)
C32 C31 C30 102.26(16)
O2 C32 C31 105.50(15)
C36 O3 C33 108.8(2)
C36 O3 K 114.73(18)
C33 O3 K 131.0(2)
O3 C33 C34 105.5(3)
C35 C34 C33 103.2(2)
C34 C35 C36 101.2(2)
O3 C36 C35 105.4(2)
C33' O3' C36' 109.9(5)
C33' O3' K 125.2(4)
C36' O3' K 111.9(3)
O3' C33' C34' 106.9(5)
C33' C34' C35' 103.1(4)
C36' C35' C34' 102.4(4)
O3' C36' C35' 107.6(5)

loop_
_geom_bond_atom_site_label_1
_geom_bond_atom_site_label_2
_geom_bond_distance
K O2 2.6642(12)
K O3 2.673(2)
K O1 2.6970(11)
K O3' 2.701(6)
K N 2.9426(11)
K C1 2.9641(13)
K C4 2.9923(13)
K C2 3.0441(13)
K C3 3.0748(14)
K C29 3.4749(18)
P C2 1.7958(13)
P C13 1.8405(14)
P C19 1.8477(14)
N C1 1.3627(16)
N C4 1.3751(18)
C1 C2 1.4213(18)
C1 C5 1.5273(18)
C2 C3 1.4319(19)
C3 C4 1.3863(19)
C4 C9 1.5210(18)
C5 C8 1.5293(19)
C5 C7 1.537(2)
C5 C6 1.5415(19)
C9 C10 1.526(2)
C9 C11 1.527(2)
C9 C12 1.532(2)
C13 C14 1.3953(19)
C13 C18 1.4004(18)
C14 C15 1.392(2)
C15 C16 1.386(2)
C16 C17 1.385(2)
C17 C18 1.391(2)
C19 C24 1.3977(19)
C19 C20 1.3997(19)
C20 C21 1.392(2)
C21 C22 1.385(2)
C22 C23 1.384(2)
C23 C24 1.393(2)
O1 C25 1.431(2)
O1 C28 1.4415(18)
C25 C26 1.531(2)
C26 C27 1.523(2)
C27 C28 1.506(2)
O2 C32 1.425(2)
O2 C29 1.429(2)
C29 C30 1.489(3)
C30 C31 1.507(3)
C31 C32 1.493(3)
O3 C36 1.439(4)
O3 C33 1.455(4)
C33 C34 1.520(4)
C34 C35 1.496(4)
C35 C36 1.518(3)
O3' C33' 1.417(7)
O3' C36' 1.440(7)
C33' C34' 1.515(7)
C34' C35' 1.533(6)
C35' C36' 1.523(7)

loop_
_geom_torsion_atom_site_label_1
_geom_torsion_atom_site_label_2
_geom_torsion_atom_site_label_3
_geom_torsion_atom_site_label_4
_geom_torsion
O2 K N C1 -45.31(10)
O3 K N C1 -129.41(10)
O1 K N C1 138.73(8)
O3' K N C1 -120.66(13)
C4 K N C1 109.84(11)
C2 K N C1 36.03(7)
C3 K N C1 74.85(8)
C29 K N C1 -12.73(10)
O2 K N C4 -155.15(7)
O3 K N C4 120.75(10)
O1 K N C4 28.89(9)
O3' K N C4 129.50(13)
C1 K N C4 -109.84(11)
C2 K N C4 -73.81(8)
C3 K N C4 -34.99(7)
C29 K N C4 -122.57(8)
C4 N C1 C2 1.39(15)
K N C1 C2 -72.61(10)
C4 N C1 C5 -177.88(11)
K N C1 C5 108.11(11)
C4 N C1 K 74.00(9)
O2 K C1 N 149.31(7)
O3 K C1 N 55.77(10)
O1 K C1 N -66.48(10)
O3' K C1 N 62.13(14)
C4 K C1 N -38.26(7)
C2 K C1 N -114.99(11)
C3 K C1 N -76.91(8)
C29 K C1 N 170.56(7)
O2 K C1 C2 -95.70(8)
O3 K C1 C2 170.76(9)
O1 K C1 C2 48.51(11)
O3' K C1 C2 177.12(14)
N K C1 C2 114.99(11)
C4 K C1 C2 76.73(8)
C3 K C1 C2 38.08(7)
C29 K C1 C2 -74.45(8)
O2 K C1 C5 32.24(10)
O3 K C1 C5 -61.30(11)
O1 K C1 C5 176.44(8)
O3' K C1 C5 -54.94(14)
N K C1 C5 -117.07(12)
C4 K C1 C5 -155.33(11)
C2 K C1 C5 127.94(12)
C3 K C1 C5 166.02(11)
C29 K C1 C5 53.49(9)
N C1 C2 C3 -1.69(15)
C5 C1 C2 C3 177.51(13)
K C1 C2 C3 -71.90(9)
N C1 C2 P 176.58(9)
C5 C1 C2 P -4.2(2)
K C1 C2 P 106.37(10)
N C1 C2 K 70.20(9)
C5 C1 C2 K -110.60(13)
C13 P C2 C1 131.89(12)
C19 P C2 C1 -122.62(12)
C13 P C2 C3 -50.29(14)
C19 P C2 C3 55.20(14)
C13 P C2 K -143.01(6)
C19 P C2 K -37.52(7)
O2 K C2 C1 100.32(8)
O3 K C2 C1 -12.99(13)
O1 K C2 C1 -149.91(7)
O3' K C2 C1 -3.69(17)
N K C2 C1 -35.11(7)
C4 K C2 C1 -73.67(8)
C3 K C2 C1 -109.85(11)
C29 K C2 C1 112.41(8)
O2 K C2 C3 -149.82(7)
O3 K C2 C3 96.86(12)
O1 K C2 C3 -40.06(9)
O3' K C2 C3 106.16(17)
N K C2 C3 74.74(8)
C1 K C2 C3 109.85(11)
C4 K C2 C3 36.18(7)
C29 K C2 C3 -137.74(8)
O2 K C2 P -21.74(8)
O3 K C2 P -135.05(10)
O1 K C2 P 88.03(7)
O3' K C2 P -125.76(16)
N K C2 P -157.17(9)
C1 K C2 P -122.06(11)
C4 K C2 P 164.27(9)
C3 K C2 P 128.09(11)
C29 K C2 P -9.65(7)
C1 C2 C3 C4 1.30(14)
P C2 C3 C4 -176.87(10)
K C2 C3 C4 -67.36(9)
C1 C2 C3 K 68.66(9)
P C2 C3 K -109.51(11)
O2 K C3 C4 157.02(8)
O3 K C3 C4 0.53(14)
O1 K C3 C4 -99.96(8)
O3' K C3 C4 14.28(18)
N K C3 C4 35.56(7)
C1 K C3 C4 74.21(8)
C2 K C3 C4 112.70(12)
C29 K C3 C4 162.00(8)
O2 K C3 C2 44.32(10)
O3 K C3 C2 -112.18(13)
O1 K C3 C2 147.34(7)
O3' K C3 C2 -98.42(17)
N K C3 C2 -77.14(8)
C1 K C3 C2 -38.49(7)
C4 K C3 C2 -112.70(12)
C29 K C3 C2 49.30(9)
C1 N C4 C3 -0.52(15)
K N C4 C3 72.70(10)
C1 N C4 C9 -179.50(11)
K N C4 C9 -106.27(11)
C1 N C4 K -73.23(8)
C2 C3 C4 N -0.52(15)
K C3 C4 N -69.11(9)
C2 C3 C4 C9 178.33(13)
K C3 C4 C9 109.74(14)
C2 C3 C4 K 68.60(9)
O2 K C4 N 60.41(16)
O3 K C4 N -64.24(11)
O1 K C4 N -157.52(7)
O3' K C4 N -53.69(13)
C1 K C4 N 38.10(7)
C2 K C4 N 78.16(8)
C3 K C4 N 115.37(11)
C29 K C4 N 88.29(10)
O2 K C4 C3 -54.96(17)
O3 K C4 C3 -179.61(11)
O1 K C4 C3 87.11(8)
O3' K C4 C3 -169.05(13)
N K C4 C3 -115.37(11)
C1 K C4 C3 -77.27(9)
C2 K C4 C3 -37.20(8)
C29 K C4 C3 -27.07(12)
O2 K C4 C9 176.72(11)
O3 K C4 C9 52.07(12)
O1 K C4 C9 -41.21(10)
O3' K C4 C9 62.62(15)
N K C4 C9 116.31(13)
C1 K C4 C9 154.41(12)
C2 K C4 C9 -165.52(12)
C3 K C4 C9 -128.32(14)
C29 K C4 C9 -155.39(10)
N C1 C5 C8 6.76(17)
C2 C1 C5 C8 -172.37(13)
K C1 C5 C8 92.96(11)
N C1 C5 C7 -113.46(13)
C2 C1 C5 C7 67.41(17)
K C1 C5 C7 -27.26(13)
N C1 C5 C6 125.31(13)
C2 C1 C5 C6 -53.82(18)
K C1 C5 C6 -148.49(9)
N C4 C9 C10 -62.01(17)
C3 C4 C9 C10 119.22(16)
K C4 C9 C10 -146.03(11)
N C4 C9 C11 176.87(14)
C3 C4 C9 C11 -1.9(2)
K C4 C9 C11 92.86(14)
N C4 C9 C12 56.81(17)
C3 C4 C9 C12 -121.96(16)
K C4 C9 C12 -27.20(14)
C2 P C13 C14 -29.85(13)
C19 P C13 C14 -140.50(11)
C2 P C13 C18 157.49(11)
C19 P C13 C18 46.83(12)
C18 C13 C14 C15 -1.1(2)
P C13 C14 C15 -173.95(11)
C13 C14 C15 C16 -0.4(2)
C14 C15 C16 C17 1.1(2)
C15 C16 C17 C18 -0.2(2)
C16 C17 C18 C13 -1.3(2)
C14 C13 C18 C17 2.0(2)
P C13 C18 C17 174.85(11)
C2 P C19 C24 154.99(10)
C13 P C19 C24 -96.39(11)
C2 P C19 C20 -24.62(13)
C13 P C19 C20 84.00(12)
C24 C19 C20 C21 0.55(19)
P C19 C20 C21 -179.84(10)
C19 C20 C21 C22 0.2(2)
C20 C21 C22 C23 -0.3(2)
C21 C22 C23 C24 -0.3(2)
C22 C23 C24 C19 1.1(2)
C20 C19 C24 C23 -1.2(2)
P C19 C24 C23 179.14(11)
O2 K O1 C25 127.13(12)
O3 K O1 C25 -150.59(12)
O3' K O1 C25 -152.39(16)
N K O1 C25 -55.37(13)
C1 K O1 C25 -22.54(15)
C4 K O1 C25 -42.26(12)
C2 K O1 C25 2.38(13)
C3 K O1 C25 -15.13(12)
C29 K O1 C25 105.00(12)
O2 K O1 C28 -18.21(10)
O3 K O1 C28 64.06(11)
O3' K O1 C28 62.27(15)
N K O1 C28 159.29(9)
C1 K O1 C28 -167.89(9)
C4 K O1 C28 172.40(10)
C2 K O1 C28 -142.97(9)
C3 K O1 C28 -160.48(10)
C29 K O1 C28 -40.34(10)
C28 O1 C25 C26 13.98(16)
K O1 C25 C26 -133.78(10)
O1 C25 C26 C27 10.25(16)
C25 C26 C27 C28 -29.01(15)
C25 O1 C28 C27 -33.12(16)
K O1 C28 C27 118.56(11)
C26 C27 C28 O1 38.23(15)
O3 K O2 C32 29.72(17)
O1 K O2 C32 118.00(16)
O3' K O2 C32 19.53(19)
N K O2 C32 -58.93(17)
C1 K O2 C32 -80.65(16)
C4 K O2 C32 -98.18(19)
C2 K O2 C32 -112.23(16)
C3 K O2 C32 -133.60(15)
C29 K O2 C32 -145.1(2)
O3 K O2 C29 174.86(15)
O1 K O2 C29 -96.86(13)
O3' K O2 C29 164.67(17)
N K O2 C29 86.20(14)
C1 K O2 C29 64.49(14)
C4 K O2 C29 47.0(2)
C2 K O2 C29 32.91(14)
C3 K O2 C29 11.54(16)
C32 O2 C29 C30 1.6(2)
K O2 C29 C30 -151.70(13)
C32 O2 C29 K 153.31(18)
O3 K C29 O2 -5.26(16)
O1 K C29 O2 82.74(13)
O3' K C29 O2 -15.51(18)
N K C29 O2 -118.53(13)
C1 K C29 O2 -124.54(13)
C4 K C29 O2 -158.35(11)
C2 K C29 O2 -151.23(13)
C3 K C29 O2 -171.74(12)
O2 K C29 C30 50.5(2)
O3 K C29 C30 45.3(3)
O1 K C29 C30 133.3(2)
O3' K C29 C30 35.0(3)
N K C29 C30 -68.0(3)
C1 K C29 C30 -74.0(2)
C4 K C29 C30 -107.8(2)
C2 K C29 C30 -100.7(2)
C3 K C29 C30 -121.2(2)
O2 C29 C30 C31 20.6(2)
K C29 C30 C31 -14.5(3)
C29 C30 C31 C32 -33.7(2)
C29 O2 C32 C31 -23.6(2)
K O2 C32 C31 122.66(15)
C30 C31 C32 O2 35.8(2)
O2 K O3 C36 102.1(2)
O1 K O3 C36 14.2(2)
O3' K O3 C36 -175.9(10)
N K O3 C36 -116.3(2)
C1 K O3 C36 -138.23(19)
C4 K O3 C36 -92.3(2)
C2 K O3 C36 -131.9(2)
C3 K O3 C36 -92.5(2)
C29 K O3 C36 104.1(2)
O2 K O3 C33 -107.5(3)
O1 K O3 C33 164.6(3)
O3' K O3 C33 -25.5(8)
N K O3 C33 34.0(3)
C1 K O3 C33 12.2(3)
C4 K O3 C33 58.1(3)
C2 K O3 C33 18.5(3)
C3 K O3 C33 57.8(3)
C29 K O3 C33 -105.5(3)
C36 O3 C33 C34 -4.7(4)
K O3 C33 C34 -156.4(2)
O3 C33 C34 C35 27.8(4)
C33 C34 C35 C36 -38.7(3)
C33 O3 C36 C35 -20.0(4)
K O3 C36 C35 136.8(2)
C34 C35 C36 O3 36.7(3)
O2 K O3' C33' -141.7(5)
O3 K O3' C33' 121.8(11)
O1 K O3' C33' 132.0(5)
N K O3' C33' 0.9(5)
C1 K O3' C33' -22.4(5)
C4 K O3' C33' 22.2(5)
C2 K O3' C33' -20.7(5)
C3 K O3' C33' 15.6(5)
C29 K O3' C33' -135.8(5)
O2 K O3' C36' 81.2(4)
O3 K O3' C36' -15.3(6)
O1 K O3' C36' -5.1(4)
N K O3' C36' -136.2(4)
C1 K O3' C36' -159.6(4)
C4 K O3' C36' -114.9(4)
C2 K O3' C36' -157.8(3)
C3 K O3' C36' -121.5(4)
C29 K O3' C36' 87.1(4)
C36' O3' C33' C34' 16.2(7)
K O3' C33' C34' -121.6(4)
O3' C33' C34' C35' -29.6(6)
C33' C34' C35' C36' 30.7(5)
C33' O3' C36' C35' 4.2(7)
K O3' C36' C35' 148.0(4)
C34' C35' C36' O3' -22.2(6)
